data_7059027
loop_
_publ_author_name
'Li, Shasha'
'Xu, Lei'
'Jiang, Liping'
'Zhang, Guofang'
'Zhang, Wei-Qiang'
'Gao, Ziwei'

_publ_section_title
;
 Activation reactions of 2-pyridyl and 2-pyrimidinyl alkynes with
 Ru3(CO)12
;
_journal_name_full 'New Journal of Chemistry'
_journal_paper_doi 10.1039/C9NJ04958D
_journal_year 2019
_chemical_formula_sum 'C24.5 H17 Br Cl2 N2 O8 Ru3'
_chemical_formula_weight 921.42
_space_group_crystal_system triclinic
_space_group_IT_number 2
_space_group_name_Hall '-P 1'
_space_group_name_H-M_alt 'P -1'
_atom_sites_solution_hydrogens mixed
_audit_creation_method SHELXL-2014/7
_audit_update_record
;
2019-10-30 deposited with the CCDC.	2019-11-07 downloaded from the CCDC.
;
_cell_angle_alpha 79.718(6)
_cell_angle_beta 86.238(6)
_cell_angle_gamma 86.842(6)
_cell_formula_units_Z 2
_cell_length_a 7.6301(14)
_cell_length_b 10.238(2)
_cell_length_c 19.359(4)
_cell_measurement_reflns_used 12590
_cell_measurement_temperature 153(2)
_cell_measurement_theta_max 26.37
_cell_measurement_theta_min 3.18
_cell_volume 1483.3(5)
_computing_cell_refinement 'SAINT (Bruker AXS Inc., 2012)'
_computing_data_collection 'APEX2 (Bruker AXS Inc., 2012)'
_computing_data_reduction 'SAINT (Bruker AXS Inc., 2012)'
_computing_molecular_graphics 'SHELXTL (Sheldrick, 2014)'
_computing_publication_material 'SHELXTL (Sheldrick, 2014)'
_computing_structure_refinement 'SHELXL-2014/7 (Sheldrick, 2014)'
_computing_structure_solution 'SHELXS (Sheldrick, 2014)'
_diffrn_ambient_temperature 153(2)
_diffrn_measured_fraction_theta_full 0.994
_diffrn_measured_fraction_theta_max 0.994
_diffrn_measurement_device_type 'Bruker APEX II CCD'
_diffrn_radiation_type MoK\a
_diffrn_radiation_wavelength 0.71073
_diffrn_reflns_av_R_equivalents 0.0241
_diffrn_reflns_av_unetI/netI 0.0265
_diffrn_reflns_Laue_measured_fraction_full 0.994
_diffrn_reflns_Laue_measured_fraction_max 0.994
_diffrn_reflns_limit_h_max 9
_diffrn_reflns_limit_h_min -9
_diffrn_reflns_limit_k_max 12
_diffrn_reflns_limit_k_min -12
_diffrn_reflns_limit_l_max 23
_diffrn_reflns_limit_l_min -23
_diffrn_reflns_number 17384
_diffrn_reflns_point_group_measured_fraction_full 0.994
_diffrn_reflns_point_group_measured_fraction_max 0.994
_diffrn_reflns_theta_full 25.242
_diffrn_reflns_theta_max 25.998
_diffrn_reflns_theta_min 2.450
_exptl_absorpt_coefficient_mu 3.083
_exptl_absorpt_correction_type multi-scan
_exptl_absorpt_process_details sadabs
_exptl_crystal_colour colorless
_exptl_crystal_density_diffrn 2.063
_exptl_crystal_description block
_exptl_crystal_F_000 886
_exptl_crystal_size_max 0.150
_exptl_crystal_size_mid 0.130
_exptl_crystal_size_min 0.100
_exptl_transmission_factor_max 0.7454
_exptl_transmission_factor_min 0.6397
_refine_diff_density_max 0.580
_refine_diff_density_min -1.051
_refine_diff_density_rms 0.096
_refine_ls_extinction_method none
_refine_ls_goodness_of_fit_ref 1.051
_refine_ls_hydrogen_treatment mixed
_refine_ls_matrix_type full
_refine_ls_number_parameters 393
_refine_ls_number_reflns 5810
_refine_ls_number_restraints 30
_refine_ls_restrained_S_all 1.069
_refine_ls_R_factor_all 0.0260
_refine_ls_R_factor_gt 0.0234
_refine_ls_shift/su_max 0.003
_refine_ls_shift/su_mean 0.000
_refine_ls_structure_factor_coef Fsqd
_refine_ls_weighting_details 'w=1/[\s^2^(Fo^2^)+(0.0279P)^2^+2.0703P] where P=(Fo^2^+2Fc^2^)/3'
_refine_ls_weighting_scheme calc
_refine_ls_wR_factor_gt 0.0584
_refine_ls_wR_factor_ref 0.0601
_reflns_Friedel_coverage 0.000
_reflns_number_gt 5378
_reflns_number_total 5810
_reflns_threshold_expression 'I > 2\s(I)'
_cod_data_source_file c9nj04958d2.cif
_cod_data_source_block 9c
_cod_original_cell_volume 1483.4(5)
_cod_original_formula_sum 'C24.50 H17 Br Cl2 N2 O8 Ru3'
_cod_database_code 7059027
_shelx_shelxl_version_number 2014/7
_shelx_space_group_comment
;
The symmetry employed for this shelxl refinement is uniquely defined
by the following loop, which should always be used as a source of
symmetry information in preference to the above space-group names.
They are only intended as comments.
;
_shelx_estimated_absorpt_t_min 0.655
_shelx_estimated_absorpt_t_max 0.748

loop_
_space_group_symop_operation_xyz
'x, y, z'
'-x, -y, -z'

loop_
_atom_site_label
_atom_site_type_symbol
_atom_site_fract_x
_atom_site_fract_y
_atom_site_fract_z
_atom_site_U_iso_or_equiv
_atom_site_adp_type
_atom_site_occupancy
_atom_site_site_symmetry_order
_atom_site_calc_flag
_atom_site_refinement_flags_posn
_atom_site_refinement_flags_adp
_atom_site_refinement_flags_occupancy
_atom_site_disorder_assembly
_atom_site_disorder_group
Ru1 Ru 0.03340(3) 0.34834(2) 0.71164(2) 0.02039(6) Uani 1 1 d . . . . .
Ru3 Ru 0.17067(3) -0.10877(2) 0.79384(2) 0.01520(6) Uani 1 1 d . . . . .
Br1 Br 0.29459(4) 0.02254(3) 1.07491(2) 0.02695(8) Uani 1 1 d . . . . .
Ru2 Ru 0.23569(3) 0.12220(2) 0.69760(2) 0.01518(6) Uani 1 1 d . . . . .
C18 C 0.4388(4) 0.1011(3) 0.74794(14) 0.0205(6) Uani 1 1 d . . . . .
O4 O 0.5639(3) 0.0950(2) 0.77843(11) 0.0312(5) Uani 1 1 d . . . . .
N1 N 0.1678(3) 0.0112(2) 0.87398(11) 0.0158(4) Uani 1 1 d . . . . .
N2 N 0.0894(3) 0.2304(2) 0.89428(12) 0.0210(5) Uani 1 1 d . . . . .
O8 O 0.2055(3) -0.2269(2) 0.66015(12) 0.0376(6) Uani 1 1 d . . . . .
O7 O 0.5118(3) -0.2690(2) 0.83941(13) 0.0386(6) Uani 1 1 d . . . . .
C5 C 0.0424(3) 0.1665(3) 0.78127(14) 0.0177(5) Uani 1 1 d . . . . .
C1 C 0.1024(3) 0.1380(3) 0.85273(13) 0.0154(5) Uani 1 1 d . . . . .
C7 C -0.0633(3) 0.0780(3) 0.68434(14) 0.0187(5) Uani 1 1 d . . . . .
C6 C 0.0014(3) 0.0492(3) 0.75510(13) 0.0165(5) Uani 1 1 d . . . . .
C8 C -0.1449(4) -0.0147(3) 0.65008(15) 0.0236(6) Uani 1 1 d . . . . .
C21 C 0.1889(4) -0.1797(3) 0.70939(16) 0.0246(6) Uani 1 1 d . . . . .
C20 C 0.3873(4) -0.2107(3) 0.82293(15) 0.0230(6) Uani 1 1 d . . . . .
O1 O 0.2156(4) 0.5074(2) 0.80619(13) 0.0431(6) Uani 1 1 d . . . . .
O5 O 0.4150(3) 0.0605(3) 0.56177(13) 0.0509(7) Uani 1 1 d . . . . .
C2 C 0.2244(3) -0.0222(3) 0.93926(13) 0.0181(5) Uani 1 1 d . . . . .
H2 H 0.2712 -0.1096 0.9550 0.022 Uiso 1 1 calc R U . . .
O3 O 0.0579(4) 0.5728(3) 0.58364(13) 0.0533(8) Uani 1 1 d . . . . .
C11 C -0.0518(4) 0.2367(3) 0.57478(15) 0.0281(6) Uani 1 1 d . . . . .
H11 H -0.0203 0.3202 0.5482 0.034 Uiso 1 1 calc R U . . .
C4 C 0.1460(4) 0.1963(3) 0.95907(14) 0.0226(6) Uani 1 1 d . . . . .
H4 H 0.1388 0.2604 0.9892 0.027 Uiso 1 1 calc R U . . .
C17 C 0.3554(4) 0.0860(3) 0.61326(16) 0.0279(6) Uani 1 1 d . . . . .
C12 C -0.0286(4) 0.2097(3) 0.64838(15) 0.0217(6) Uani 1 1 d . . . . .
C16 C 0.0509(5) 0.4910(3) 0.63164(17) 0.0324(7) Uani 1 1 d . . . . .
C10 C -0.1189(4) 0.1446(3) 0.54163(16) 0.0319(7) Uani 1 1 d . . . . .
H10 H -0.1309 0.1644 0.4923 0.038 Uiso 1 1 calc R U . . .
O2 O -0.3465(4) 0.4134(3) 0.7544(2) 0.0708(10) Uani 1 1 d . . . . .
C13 C -0.2195(4) -0.1413(3) 0.69082(18) 0.0318(7) Uani 1 1 d . . . . .
H13A H -0.3344 -0.1536 0.6737 0.048 Uiso 1 1 calc R U . . .
H13B H -0.2330 -0.1354 0.7409 0.048 Uiso 1 1 calc R U . . .
H13C H -0.1394 -0.2169 0.6843 0.048 Uiso 1 1 calc R U . . .
C14 C 0.1439(4) 0.4486(3) 0.77354(16) 0.0292(7) Uani 1 1 d . . . . .
C9 C -0.1700(4) 0.0214(3) 0.57962(17) 0.0309(7) Uani 1 1 d . . . . .
H9 H -0.2232 -0.0385 0.5559 0.037 Uiso 1 1 calc R U . . .
C15 C -0.2047(5) 0.3905(3) 0.73822(19) 0.0382(8) Uani 1 1 d . . . . .
O6 O -0.0825(3) -0.3140(2) 0.86812(13) 0.0363(5) Uani 1 1 d . . . . .
C3 C 0.2149(3) 0.0700(3) 0.98349(14) 0.0195(5) Uani 1 1 d . . . . .
C19 C 0.0143(4) -0.2366(3) 0.84349(15) 0.0231(6) Uani 1 1 d . . . . .
Cl2 Cl 0.5337(2) 0.31737(15) 0.93469(11) 0.0942(5) Uani 1 1 d . . . . .
C22 C 0.7050(6) 0.4240(5) 0.9295(2) 0.0563(11) Uani 1 1 d . . . . .
H22A H 0.6636 0.5151 0.9090 0.068 Uiso 1 1 calc R U . . .
H22B H 0.8018 0.3961 0.8980 0.068 Uiso 1 1 calc R U . . .
Cl1 Cl 0.78417(19) 0.42456(14) 1.01245(7) 0.0730(3) Uani 1 1 d . . . . .
C23 C 0.609(3) 0.6612(13) 0.5795(10) 0.121(5) Uani 0.5 1 d D U P A 1
H23A H 0.6366 0.6501 0.6280 0.181 Uiso 0.5 1 d R U P A 1
H23B H 0.7082 0.6963 0.5502 0.181 Uiso 0.5 1 d R U P A 1
H23C H 0.5091 0.7215 0.5714 0.181 Uiso 0.5 1 d R U P A 1
C24 C 0.568(2) 0.5278(12) 0.5634(8) 0.111(4) Uani 0.5 1 d D U P A 1
H24A H 0.4713 0.4924 0.5937 0.133 Uiso 0.5 1 d R U P A 1
H24B H 0.6683 0.4674 0.5727 0.133 Uiso 0.5 1 d R U P A 1
C25 C 0.524(3) 0.5380(11) 0.4880(8) 0.105(4) Uani 0.5 1 d D U P A 1
H25A H 0.6252 0.5625 0.4575 0.126 Uiso 0.5 1 d R U P A 1
H25B H 0.4322 0.6054 0.4768 0.126 Uiso 0.5 1 d R U P A 1
C26 C 0.465(2) 0.4053(12) 0.4754(8) 0.110(4) Uani 0.5 1 d D U P A 1
H26A H 0.3622 0.3830 0.5057 0.132 Uiso 0.5 1 d R U P A 1
H26B H 0.5552 0.3384 0.4890 0.132 Uiso 0.5 1 d R U P A 1
C27 C 0.429(3) 0.4065(18) 0.3998(8) 0.124(5) Uani 0.5 1 d D U P A 1
H27A H 0.3917 0.3196 0.3970 0.186 Uiso 0.5 1 d R U P A 1
H27B H 0.3359 0.4712 0.3859 0.186 Uiso 0.5 1 d R U P A 1
H27C H 0.5313 0.4260 0.3691 0.186 Uiso 0.5 1 d R U P A 1
H1 H 0.249(5) 0.293(4) 0.682(2) 0.043(11) Uiso 1 1 d . . . . .

loop_
_atom_site_aniso_label
_atom_site_aniso_U_11
_atom_site_aniso_U_22
_atom_site_aniso_U_33
_atom_site_aniso_U_23
_atom_site_aniso_U_13
_atom_site_aniso_U_12
Ru1 0.02742(12) 0.01540(11) 0.01700(11) 0.00021(8) -0.00333(9) 0.00353(9)
Ru3 0.01807(11) 0.01293(10) 0.01469(11) -0.00270(8) -0.00153(8) 0.00018(8)
Br1 0.02616(15) 0.04037(18) 0.01465(13) -0.00538(12) -0.00453(11) 0.00148(13)
Ru2 0.01636(11) 0.01697(11) 0.01189(10) -0.00164(8) -0.00124(8) -0.00011(8)
C18 0.0234(14) 0.0220(14) 0.0159(13) -0.0033(10) 0.0025(11) -0.0024(11)
O4 0.0243(11) 0.0455(14) 0.0240(11) -0.0037(9) -0.0088(9) -0.0027(10)
N1 0.0169(10) 0.0160(11) 0.0146(10) -0.0023(8) -0.0013(8) -0.0013(9)
N2 0.0247(12) 0.0200(12) 0.0188(11) -0.0047(9) -0.0016(9) -0.0005(10)
O8 0.0513(15) 0.0373(13) 0.0291(12) -0.0197(10) -0.0039(10) 0.0038(11)
O7 0.0279(12) 0.0359(13) 0.0487(15) 0.0002(11) -0.0083(10) 0.0094(10)
C5 0.0186(13) 0.0179(13) 0.0161(12) -0.0032(10) -0.0003(10) 0.0024(10)
C1 0.0149(12) 0.0152(12) 0.0153(12) -0.0017(9) 0.0019(9) -0.0006(10)
C7 0.0136(12) 0.0256(14) 0.0168(13) -0.0045(11) -0.0014(10) 0.0019(11)
C6 0.0140(12) 0.0186(13) 0.0161(12) -0.0020(10) 0.0016(9) -0.0005(10)
C8 0.0188(13) 0.0282(15) 0.0252(15) -0.0078(12) -0.0043(11) 0.0012(12)
C21 0.0257(15) 0.0214(14) 0.0267(15) -0.0044(12) -0.0034(12) 0.0010(12)
C20 0.0279(15) 0.0183(13) 0.0225(14) -0.0031(11) 0.0003(11) -0.0027(12)
O1 0.0696(18) 0.0230(12) 0.0404(14) -0.0106(10) -0.0127(13) -0.0065(12)
O5 0.0394(14) 0.091(2) 0.0260(13) -0.0257(13) 0.0032(11) 0.0095(14)
C2 0.0173(12) 0.0204(13) 0.0155(12) 0.0002(10) -0.0003(10) -0.0028(10)
O3 0.091(2) 0.0323(14) 0.0324(14) 0.0132(11) -0.0189(14) -0.0101(14)
C11 0.0300(15) 0.0336(17) 0.0186(14) 0.0006(12) -0.0058(12) 0.0044(13)
C4 0.0276(14) 0.0235(14) 0.0184(13) -0.0086(11) 0.0002(11) -0.0010(12)
C17 0.0230(14) 0.0387(17) 0.0228(15) -0.0069(13) -0.0041(12) 0.0015(13)
C12 0.0192(13) 0.0265(14) 0.0190(13) -0.0033(11) -0.0046(10) 0.0042(11)
C16 0.0476(19) 0.0211(15) 0.0286(16) -0.0021(13) -0.0093(14) -0.0017(14)
C10 0.0345(17) 0.0425(19) 0.0184(14) -0.0038(13) -0.0087(12) 0.0049(14)
O2 0.0401(17) 0.069(2) 0.096(3) -0.0079(19) 0.0142(16) 0.0198(15)
C13 0.0293(16) 0.0328(17) 0.0356(17) -0.0081(14) -0.0074(13) -0.0086(13)
C14 0.0441(18) 0.0148(13) 0.0268(15) -0.0006(12) -0.0011(13) 0.0030(13)
C9 0.0275(15) 0.0390(18) 0.0300(16) -0.0139(14) -0.0108(13) 0.0019(13)
C15 0.041(2) 0.0300(17) 0.0401(19) -0.0015(14) -0.0009(15) 0.0114(15)
O6 0.0346(12) 0.0261(12) 0.0452(14) 0.0018(10) 0.0044(10) -0.0098(10)
C3 0.0175(12) 0.0270(14) 0.0139(12) -0.0024(10) -0.0010(10) -0.0035(11)
C19 0.0268(15) 0.0186(14) 0.0243(14) -0.0049(11) -0.0037(12) 0.0031(12)
Cl2 0.0752(9) 0.0605(8) 0.1454(15) -0.0076(9) -0.0030(9) -0.0281(7)
C22 0.046(2) 0.050(2) 0.064(3) 0.016(2) -0.006(2) -0.0047(19)
Cl1 0.0883(9) 0.0669(8) 0.0603(7) -0.0007(6) -0.0112(6) 0.0022(7)
C23 0.128(10) 0.076(9) 0.158(12) -0.019(8) -0.027(9) 0.007(8)
C24 0.113(8) 0.080(8) 0.146(10) -0.031(7) -0.046(7) 0.022(6)
C25 0.121(7) 0.077(9) 0.125(10) -0.035(7) -0.039(7) 0.016(7)
C26 0.123(8) 0.080(8) 0.135(10) -0.028(7) -0.055(7) 0.007(7)
C27 0.123(10) 0.114(11) 0.150(12) -0.051(9) -0.058(9) 0.016(9)

loop_
_atom_type_symbol
_atom_type_description
_atom_type_scat_dispersion_real
_atom_type_scat_dispersion_imag
_atom_type_scat_source
C C 0.0033 0.0016 'International Tables Vol C Tables 4.2.6.8 and 6.1.1.4'
H H 0.0000 0.0000 'International Tables Vol C Tables 4.2.6.8 and 6.1.1.4'
N N 0.0061 0.0033 'International Tables Vol C Tables 4.2.6.8 and 6.1.1.4'
O O 0.0106 0.0060 'International Tables Vol C Tables 4.2.6.8 and 6.1.1.4'
Br Br -0.2901 2.4595 'International Tables Vol C Tables 4.2.6.8 and 6.1.1.4'
Ru Ru -1.2594 0.8363 'International Tables Vol C Tables 4.2.6.8 and 6.1.1.4'
Cl Cl 0.1484 0.1585 'International Tables Vol C Tables 4.2.6.8 and 6.1.1.4'

loop_
_geom_angle_atom_site_label_1
_geom_angle_atom_site_label_2
_geom_angle_atom_site_label_3
_geom_angle
_geom_angle_site_symmetry_1
_geom_angle_site_symmetry_3
C15 Ru1 C16 95.43(15) . .
C15 Ru1 C14 97.39(15) . .
C16 Ru1 C14 93.24(13) . .
C15 Ru1 C5 93.91(13) . .
C16 Ru1 C5 166.30(12) . .
C14 Ru1 C5 95.47(11) . .
C15 Ru1 C12 94.93(14) . .
C16 Ru1 C12 92.49(12) . .
C14 Ru1 C12 165.85(12) . .
C5 Ru1 C12 76.73(11) . .
C15 Ru1 Ru2 136.82(11) . .
C16 Ru1 Ru2 114.84(10) . .
C14 Ru1 Ru2 110.09(9) . .
C5 Ru1 Ru2 52.03(7) . .
C12 Ru1 Ru2 55.80(7) . .
C15 Ru1 H1 173.4(13) . .
C16 Ru1 H1 86.1(12) . .
C14 Ru1 H1 88.9(12) . .
C5 Ru1 H1 83.6(12) . .
C12 Ru1 H1 78.6(12) . .
Ru2 Ru1 H1 37.8(12) . .
C21 Ru3 C19 95.65(13) . .
C21 Ru3 C20 89.20(12) . .
C19 Ru3 C20 95.62(12) . .
C21 Ru3 C6 94.47(11) . .
C19 Ru3 C6 102.84(11) . .
C20 Ru3 C6 160.70(11) . .
C21 Ru3 N1 167.15(11) . .
C19 Ru3 N1 96.24(10) . .
C20 Ru3 N1 94.48(10) . .
C6 Ru3 N1 78.13(9) . .
C21 Ru3 Ru2 80.44(9) . .
C19 Ru3 Ru2 151.26(8) . .
C20 Ru3 Ru2 112.68(8) . .
C6 Ru3 Ru2 49.71(7) . .
N1 Ru3 Ru2 86.79(6) . .
C18 Ru2 C17 93.99(12) . .
C18 Ru2 C6 115.83(11) . .
C17 Ru2 C6 132.90(12) . .
C18 Ru2 C5 99.24(11) . .
C17 Ru2 C5 166.75(11) . .
C6 Ru2 C5 38.64(10) . .
C18 Ru2 C12 162.32(11) . .
C17 Ru2 C12 97.33(11) . .
C6 Ru2 C12 64.83(10) . .
C5 Ru2 C12 70.03(10) . .
C18 Ru2 C7 152.08(11) . .
C17 Ru2 C7 103.95(11) . .
C6 Ru2 C7 37.13(9) . .
C5 Ru2 C7 63.50(9) . .
C12 Ru2 C7 35.16(10) . .
C18 Ru2 Ru1 113.98(9) . .
C17 Ru2 Ru1 125.90(10) . .
C6 Ru2 Ru1 75.81(7) . .
C5 Ru2 Ru1 48.41(7) . .
C12 Ru2 Ru1 48.36(7) . .
C7 Ru2 Ru1 72.23(7) . .
C18 Ru2 Ru3 78.49(8) . .
C17 Ru2 Ru3 112.17(10) . .
C6 Ru2 Ru3 47.72(7) . .
C5 Ru2 Ru3 70.11(7) . .
C12 Ru2 Ru3 109.37(7) . .
C7 Ru2 Ru3 75.01(7) . .
Ru1 Ru2 Ru3 118.065(15) . .
C18 Ru2 H1 91.2(13) . .
C17 Ru2 H1 98.8(13) . .
C6 Ru2 H1 115.0(13) . .
C5 Ru2 H1 81.8(13) . .
C12 Ru2 H1 73.7(13) . .
C7 Ru2 H1 106.6(13) . .
Ru1 Ru2 H1 39.6(13) . .
Ru3 Ru2 H1 147.8(13) . .
O4 C18 Ru2 176.5(3) . .
C2 N1 C1 118.4(2) . .
C2 N1 Ru3 128.39(18) . .
C1 N1 Ru3 113.15(16) . .
C4 N2 C1 117.8(2) . .
C6 C5 C1 113.3(2) . .
C6 C5 Ru1 117.80(18) . .
C1 C5 Ru1 128.55(19) . .
C6 C5 Ru2 68.12(14) . .
C1 C5 Ru2 115.93(17) . .
Ru1 C5 Ru2 79.56(9) . .
N2 C1 N1 123.3(2) . .
N2 C1 C5 121.5(2) . .
N1 C1 C5 115.2(2) . .
C12 C7 C8 121.2(2) . .
C12 C7 C6 113.1(2) . .
C8 C7 C6 125.6(2) . .
C12 C7 Ru2 70.97(15) . .
C8 C7 Ru2 133.38(19) . .
C6 C7 Ru2 62.18(13) . .
C5 C6 C7 113.3(2) . .
C5 C6 Ru3 110.08(18) . .
C7 C6 Ru3 125.97(19) . .
C5 C6 Ru2 73.24(15) . .
C7 C6 Ru2 80.68(15) . .
Ru3 C6 Ru2 82.57(9) . .
C9 C8 C7 117.8(3) . .
C9 C8 C13 120.0(3) . .
C7 C8 C13 121.9(3) . .
O8 C21 Ru3 176.7(3) . .
O7 C20 Ru3 179.8(3) . .
N1 C2 C3 120.2(2) . .
N1 C2 H2 119.9 . .
C3 C2 H2 119.9 . .
C10 C11 C12 121.2(3) . .
C10 C11 H11 119.4 . .
C12 C11 H11 119.4 . .
N2 C4 C3 121.7(3) . .
N2 C4 H4 119.2 . .
C3 C4 H4 119.2 . .
O5 C17 Ru2 174.6(3) . .
C11 C12 C7 116.7(3) . .
C11 C12 Ru1 126.6(2) . .
C7 C12 Ru1 116.55(19) . .
C11 C12 Ru2 123.6(2) . .
C7 C12 Ru2 73.87(15) . .
Ru1 C12 Ru2 75.84(9) . .
O3 C16 Ru1 177.9(3) . .
C11 C10 C9 120.9(3) . .
C11 C10 H10 119.6 . .
C9 C10 H10 119.6 . .
C8 C13 H13A 109.5 . .
C8 C13 H13B 109.5 . .
H13A C13 H13B 109.5 . .
C8 C13 H13C 109.5 . .
H13A C13 H13C 109.5 . .
H13B C13 H13C 109.5 . .
O1 C14 Ru1 175.9(3) . .
C8 C9 C10 121.6(3) . .
C8 C9 H9 119.2 . .
C10 C9 H9 119.2 . .
O2 C15 Ru1 178.9(4) . .
C2 C3 C4 118.6(2) . .
C2 C3 Br1 120.0(2) . .
C4 C3 Br1 121.4(2) . .
O6 C19 Ru3 174.7(3) . .
Cl2 C22 Cl1 111.6(2) . .
Cl2 C22 H22A 109.3 . .
Cl1 C22 H22A 109.3 . .
Cl2 C22 H22B 109.3 . .
Cl1 C22 H22B 109.3 . .
H22A C22 H22B 108.0 . .
C27 C23 C24 42.4(15) 2_666 .
C27 C23 C26 74.0(13) 2_666 2_666
C24 C23 C26 37.0(7) . 2_666
C27 C23 H23A 70.8 2_666 .
C24 C23 H23A 108.6 . .
C26 C23 H23A 144.5 2_666 .
C27 C23 H23B 142.2 2_666 .
C24 C23 H23B 110.1 . .
C26 C23 H23B 95.5 2_666 .
H23A C23 H23B 109.5 . .
C27 C23 H23C 105.4 2_666 .
C24 C23 H23C 109.6 . .
C26 C23 H23C 84.0 2_666 .
H23A C23 H23C 109.5 . .
H23B C23 H23C 109.5 . .
C26 C24 C27 95.9(13) 2_666 2_666
C26 C24 C25 41.0(10) 2_666 .
C27 C24 C25 136.8(14) 2_666 .
C26 C24 C23 71.9(12) 2_666 .
C27 C24 C23 30.2(14) 2_666 .
C25 C24 C23 111.4(10) . .
C26 C24 C25 71.3(12) 2_666 2_666
C27 C24 C25 153(2) 2_666 2_666
C25 C24 C25 35.0(11) . 2_666
C23 C24 C25 142.8(13) . 2_666
C26 C24 H24A 114.1 2_666 .
C27 C24 H24A 83.3 2_666 .
C25 C24 H24A 109.1 . .
C23 C24 H24A 109.7 . .
C25 C24 H24A 80.6 2_666 .
C26 C24 H24B 134.9 2_666 .
C27 C24 H24B 105.0 2_666 .
C25 C24 H24B 109.6 . .
C23 C24 H24B 109.2 . .
C25 C24 H24B 100.7 2_666 .
H24A C24 H24B 107.8 . .
C25 C25 C26 105(3) 2_666 2_666
C25 C25 C24 73.6(15) 2_666 .
C26 C25 C24 38.8(10) 2_666 .
C25 C25 C26 39.7(12) 2_666 .
C26 C25 C26 144.6(16) 2_666 .
C24 C25 C26 110.2(10) . .
C25 C25 C24 71.4(12) 2_666 2_666
C26 C25 C24 157(2) 2_666 2_666
C24 C25 C24 145.0(11) . 2_666
C26 C25 C24 36.8(7) . 2_666
C25 C25 H25A 137.5 2_666 .
C26 C25 H25A 100.5 2_666 .
C24 C25 H25A 109.6 . .
C26 C25 H25A 108.8 . .
C24 C25 H25A 96.3 2_666 .
C25 C25 H25B 110.1 2_666 .
C26 C25 H25B 78.3 2_666 .
C24 C25 H25B 110.2 . .
C26 C25 H25B 109.9 . .
C24 C25 H25B 82.2 2_666 .
H25A C25 H25B 108.1 . .
C24 C26 C25 100.2(15) 2_666 2_666
C24 C26 C27 44.8(10) 2_666 .
C25 C26 C27 144.9(16) 2_666 .
C24 C26 C23 71.1(11) 2_666 2_666
C25 C26 C23 162(2) 2_666 2_666
C27 C26 C23 30.5(10) . 2_666
C24 C26 C25 71.9(12) 2_666 .
C25 C26 C25 35.5(16) 2_666 .
C27 C26 C25 112.9(11) . .
C23 C26 C25 142.5(13) 2_666 .
C24 C26 H26A 108.5 2_666 .
C25 C26 H26A 78.9 2_666 .
C27 C26 H26A 110.9 . .
C23 C26 H26A 89.3 2_666 .
C25 C26 H26A 107.8 . .
C24 C26 H26B 141.6 2_666 .
C25 C26 H26B 99.3 2_666 .
C27 C26 H26B 108.8 . .
C23 C26 H26B 96.7 2_666 .
C25 C26 H26B 108.9 . .
H26A C26 H26B 107.5 . .
C23 C27 C24 107(3) 2_666 2_666
C23 C27 C26 75.5(17) 2_666 .
C24 C27 C26 39.4(9) 2_666 .
C23 C27 H27A 33.2 2_666 .
C24 C27 H27A 140.4 2_666 .
C26 C27 H27A 106.9 . .
C23 C27 H27B 111.3 2_666 .
C24 C27 H27B 76.9 2_666 .
C26 C27 H27B 109.7 . .
H27A C27 H27B 109.5 . .
C23 C27 H27C 132.6 2_666 .
C24 C27 H27C 104.4 2_666 .
C26 C27 H27C 111.8 . .
H27A C27 H27C 109.5 . .
H27B C27 H27C 109.5 . .

loop_
_geom_bond_atom_site_label_1
_geom_bond_atom_site_label_2
_geom_bond_distance
_geom_bond_site_symmetry_2
Ru1 C15 1.903(4) .
Ru1 C16 1.933(3) .
Ru1 C14 1.967(3) .
Ru1 C5 2.096(3) .
Ru1 C12 2.124(3) .
Ru1 Ru2 2.7554(5) .
Ru1 H1 1.80(4) .
Ru3 C21 1.898(3) .
Ru3 C19 1.906(3) .
Ru3 C20 1.965(3) .
Ru3 C6 2.076(3) .
Ru3 N1 2.142(2) .
Ru3 Ru2 2.7828(5) .
Br1 C3 1.881(3) .
Ru2 C18 1.867(3) .
Ru2 C17 1.903(3) .
Ru2 C6 2.141(3) .
Ru2 C5 2.209(3) .
Ru2 C12 2.351(3) .
Ru2 C7 2.389(3) .
Ru2 H1 1.73(4) .
C18 O4 1.148(3) .
N1 C2 1.342(3) .
N1 C1 1.367(3) .
N2 C4 1.334(4) .
N2 C1 1.343(3) .
O8 C21 1.140(4) .
O7 C20 1.127(4) .
C5 C6 1.440(4) .
C5 C1 1.460(4) .
C7 C12 1.432(4) .
C7 C8 1.440(4) .
C7 C6 1.461(4) .
C8 C9 1.371(4) .
C8 C13 1.511(4) .
O1 C14 1.131(4) .
O5 C17 1.136(4) .
C2 C3 1.379(4) .
C2 H2 0.9500 .
O3 C16 1.135(4) .
C11 C10 1.369(5) .
C11 C12 1.423(4) .
C11 H11 0.9500 .
C4 C3 1.383(4) .
C4 H4 0.9500 .
C10 C9 1.404(5) .
C10 H10 0.9500 .
O2 C15 1.130(4) .
C13 H13A 0.9800 .
C13 H13B 0.9800 .
C13 H13C 0.9800 .
C9 H9 0.9500 .
O6 C19 1.133(4) .
Cl2 C22 1.735(5) .
C22 Cl1 1.754(5) .
C22 H22A 0.9900 .
C22 H22B 0.9900 .
C23 C27 0.80(2) 2_666
C23 C24 1.507(9) .
C23 C26 1.515(19) 2_666
C23 H23A 0.9601 .
C23 H23B 0.9600 .
C23 H23C 0.9600 .
C24 C26 0.959(18) 2_666
C24 C27 1.065(18) 2_666
C24 C25 1.505(9) .
C24 C25 1.524(19) 2_666
C24 H24A 0.9600 .
C24 H24B 0.9600 .
C25 C25 0.91(3) 2_666
C25 C26 1.003(17) 2_666
C25 C26 1.519(9) .
C25 C24 1.524(19) 2_666
C25 H25A 0.9600 .
C25 H25B 0.9600 .
C26 C24 0.959(18) 2_666
C26 C25 1.003(17) 2_666
C26 C27 1.504(9) .
C26 C23 1.515(19) 2_666
C26 H26A 0.9600 .
C26 H26B 0.9600 .
C27 C23 0.80(2) 2_666
C27 C24 1.065(18) 2_666
C27 H27A 0.9600 .
C27 H27B 0.9600 .
C27 H27C 0.9601 .
